data_2209803
loop_
_publ_author_name
'Jin-Chang Ding'
'Rong Xu'
'Hua-Yue Wu'
'Hong-Ping Xiao'
'Xiao-Bo Huang'

_publ_section_title
;
 3-(2-Ethoxyphenyl)-5-methylsulfanyl-4<i>H</i>-1,2,4-triazol-4-amine
 monohydrate
;
_journal_coeditor_code CI2105
_journal_issue 8
_journal_name_full 'Acta Crystallographica Section E'
_journal_page_first o3461
_journal_page_last o3462
_journal_paper_doi 10.1107/S1600536806027425
_journal_volume 62
_journal_year 2006
_chemical_formula_iupac 'C11 H14 N4 O S, H2 O'
_chemical_formula_moiety 'C11 H14 N4 O S, H2 O'
_chemical_formula_sum 'C11 H16 N4 O2 S'
_chemical_formula_weight 268.34
_chemical_name_systematic
;
3-(2-Ethoxyphenyl)-5-methylsulfanyl-4H-1,2,4-triazol-4-amine monohydrate
;
_space_group_IT_number 2
_symmetry_cell_setting triclinic
_symmetry_space_group_name_Hall '-P 1'
_symmetry_space_group_name_H-M 'P -1'
_atom_sites_solution_hydrogens geom
_atom_sites_solution_primary direct
_atom_sites_solution_secondary difmap
_audit_creation_method SHELXL-97
_cell_angle_alpha 109.542(3)
_cell_angle_beta 98.836(3)
_cell_angle_gamma 107.754(3)
_cell_formula_units_Z 2
_cell_length_a 7.5828(13)
_cell_length_b 8.9824(15)
_cell_length_c 11.5308(19)
_cell_measurement_reflns_used 1447
_cell_measurement_temperature 298(2)
_cell_measurement_theta_max 24.95
_cell_measurement_theta_min 2.54
_cell_volume 675.7(2)
_computing_cell_refinement 'SAINT (Bruker, 2002)'
_computing_data_collection 'SMART (Bruker, 2002)'
_computing_data_reduction SAINT
_computing_molecular_graphics 'SHELXTL (Bruker, 2002)'
_computing_publication_material SHELXL97
_computing_structure_refinement 'SHELXL97 (Sheldrick, 1997)'
_computing_structure_solution 'SHELXS97 (Sheldrick, 1997)'
_diffrn_ambient_temperature 298(2)
_diffrn_measured_fraction_theta_full 0.987
_diffrn_measured_fraction_theta_max 0.987
_diffrn_measurement_device_type 'Bruker APEX area-detector'
_diffrn_measurement_method '\f and \w'
_diffrn_radiation_monochromator graphite
_diffrn_radiation_source 'fine-focus sealed tube'
_diffrn_radiation_type MoK\a
_diffrn_radiation_wavelength 0.71073
_diffrn_reflns_av_R_equivalents 0.0140
_diffrn_reflns_av_sigmaI/netI 0.0341
_diffrn_reflns_limit_h_max 5
_diffrn_reflns_limit_h_min -9
_diffrn_reflns_limit_k_max 10
_diffrn_reflns_limit_k_min -10
_diffrn_reflns_limit_l_max 13
_diffrn_reflns_limit_l_min -13
_diffrn_reflns_number 3570
_diffrn_reflns_theta_full 25.01
_diffrn_reflns_theta_max 25.01
_diffrn_reflns_theta_min 1.96
_diffrn_standards_number 0
_exptl_absorpt_coefficient_mu 0.240
_exptl_absorpt_correction_T_max 0.9598
_exptl_absorpt_correction_T_min 0.9336
_exptl_absorpt_correction_type multi-scan
_exptl_absorpt_process_details '(SADABS; Bruker, 2002)'
_exptl_crystal_colour Colourless
_exptl_crystal_density_diffrn 1.319
_exptl_crystal_density_method 'not measured'
_exptl_crystal_description Block
_exptl_crystal_F_000 284
_exptl_crystal_size_max 0.29
_exptl_crystal_size_mid 0.17
_exptl_crystal_size_min 0.15
_refine_diff_density_max 0.209
_refine_diff_density_min -0.270
_refine_ls_extinction_method none
_refine_ls_goodness_of_fit_ref 1.038
_refine_ls_hydrogen_treatment mixed
_refine_ls_matrix_type full
_refine_ls_number_parameters 179
_refine_ls_number_reflns 2350
_refine_ls_number_restraints 5
_refine_ls_restrained_S_all 1.038
_refine_ls_R_factor_all 0.0518
_refine_ls_R_factor_gt 0.0443
_refine_ls_shift/su_max 0.001
_refine_ls_shift/su_mean 0.000
_refine_ls_structure_factor_coef Fsqd
_refine_ls_weighting_details 'calc w=1/[\s^2^(Fo^2^)+(0.0558P)^2^+0.2204P] where P=(Fo^2^+2Fc^2^)/3'
_refine_ls_weighting_scheme calc
_refine_ls_wR_factor_gt 0.1085
_refine_ls_wR_factor_ref 0.1137
_reflns_number_gt 2036
_reflns_number_total 2350
_reflns_threshold_expression I>2\s(I)
_cod_data_source_file ci2105.cif
_cod_data_source_block I
_cod_database_code 2209803
_cod_database_fobs_code 2209803

loop_
_symmetry_equiv_pos_as_xyz
'x, y, z'
'-x, -y, -z'

loop_
_atom_site_type_symbol
_atom_site_label
_atom_site_fract_x
_atom_site_fract_y
_atom_site_fract_z
_atom_site_U_iso_or_equiv
_atom_site_adp_type
_atom_site_calc_flag
_atom_site_refinement_flags
_atom_site_occupancy
S S1 0.51827(8) 0.78535(7) 0.92583(6) 0.0519(2) Uani d . 1
O O1 0.2879(2) 0.22987(17) 0.50608(13) 0.0450(4) Uani d . 1
O O2 0.9684(3) 0.2667(3) 0.86389(16) 0.0681(5) Uani d D 1
N N1 0.6639(2) 0.3926(2) 0.83462(16) 0.0437(4) Uani d . 1
N N2 0.7055(2) 0.5641(2) 0.90802(16) 0.0451(4) Uani d . 1
N N3 0.4096(2) 0.4481(2) 0.78349(15) 0.0377(4) Uani d . 1
N N4 0.2235(3) 0.4397(3) 0.7338(2) 0.0507(5) Uani d D 1
C C1 0.3890(3) 0.1456(3) 0.66862(19) 0.0379(5) Uani d . 1
C C2 0.2934(3) 0.0994(2) 0.54047(18) 0.0373(4) Uani d . 1
C C3 0.2167(3) -0.0707(3) 0.4548(2) 0.0436(5) Uani d . 1
H H3 0.1534 -0.1014 0.3695 0.052 Uiso calc R 1
C C4 0.2344(3) -0.1940(3) 0.4960(2) 0.0492(5) Uani d . 1
H H4 0.1829 -0.3079 0.4380 0.059 Uiso calc R 1
C C5 0.3272(3) -0.1513(3) 0.6218(2) 0.0512(6) Uani d . 1
H H5 0.3373 -0.2357 0.6490 0.061 Uiso calc R 1
C C6 0.4049(3) 0.0177(3) 0.7069(2) 0.0449(5) Uani d . 1
H H6 0.4692 0.0470 0.7916 0.054 Uiso calc R 1
C C7 0.4867(3) 0.3254(3) 0.76118(18) 0.0372(4) Uani d . 1
C C8 0.5516(3) 0.5933(3) 0.87391(18) 0.0384(5) Uani d . 1
C C9 0.7634(4) 0.9284(3) 1.0083(3) 0.0719(8) Uani d . 1
H H9A 0.8102 0.9036 1.0791 0.108 Uiso calc R 1
H H9B 0.7705 1.0441 1.0399 0.108 Uiso calc R 1
H H9C 0.8413 0.9144 0.9503 0.108 Uiso calc R 1
C C10 0.1908(4) 0.1875(3) 0.3751(2) 0.0494(6) Uani d . 1
H H10A 0.0579 0.1094 0.3519 0.059 Uiso calc R 1
H H10B 0.2550 0.1336 0.3175 0.059 Uiso calc R 1
C C11 0.1985(4) 0.3522(3) 0.3665(3) 0.0679(7) Uani d . 1
H H11A 0.1379 0.4058 0.4258 0.102 Uiso calc R 1
H H11B 0.1317 0.3293 0.2808 0.102 Uiso calc R 1
H H11C 0.3307 0.4270 0.3872 0.102 Uiso calc R 1
H H2A 0.880(3) 0.306(4) 0.862(3) 0.081 Uiso d D 1
H H2B 1.048(3) 0.319(3) 0.9388(19) 0.081 Uiso d D 1
H H4A 0.194(3) 0.385(3) 0.6518(16) 0.057(7) Uiso d D 1
H H4B 0.153(3) 0.390(3) 0.774(2) 0.064(8) Uiso d D 1

loop_
_atom_site_aniso_label
_atom_site_aniso_U_11
_atom_site_aniso_U_22
_atom_site_aniso_U_33
_atom_site_aniso_U_12
_atom_site_aniso_U_13
_atom_site_aniso_U_23
S1 0.0499(4) 0.0439(3) 0.0520(4) 0.0204(3) 0.0055(3) 0.0094(3)
O1 0.0564(9) 0.0381(8) 0.0350(7) 0.0166(7) 0.0026(6) 0.0141(6)
O2 0.0591(11) 0.0787(13) 0.0470(10) 0.0382(10) -0.0073(8) 0.0019(9)
N1 0.0399(10) 0.0431(10) 0.0403(9) 0.0173(8) -0.0006(8) 0.0117(8)
N2 0.0401(10) 0.0437(10) 0.0388(9) 0.0142(8) -0.0016(8) 0.0092(8)
N3 0.0307(8) 0.0398(9) 0.0337(9) 0.0116(7) 0.0009(7) 0.0098(7)
N4 0.0376(10) 0.0560(12) 0.0470(12) 0.0211(9) 0.0002(9) 0.0096(10)
C1 0.0337(10) 0.0409(11) 0.0359(10) 0.0138(8) 0.0067(8) 0.0135(9)
C2 0.0351(10) 0.0383(11) 0.0371(11) 0.0136(8) 0.0068(8) 0.0154(9)
C3 0.0433(12) 0.0386(11) 0.0395(11) 0.0142(9) 0.0030(9) 0.0101(9)
C4 0.0500(13) 0.0352(11) 0.0536(13) 0.0157(10) 0.0071(10) 0.0115(10)
C5 0.0555(14) 0.0446(13) 0.0600(14) 0.0244(10) 0.0118(11) 0.0262(11)
C6 0.0455(12) 0.0505(13) 0.0411(11) 0.0206(10) 0.0077(9) 0.0215(10)
C7 0.0371(11) 0.0404(11) 0.0329(10) 0.0155(8) 0.0054(8) 0.0148(9)
C8 0.0364(11) 0.0400(11) 0.0329(10) 0.0122(8) 0.0056(8) 0.0120(9)
C9 0.0539(16) 0.0455(14) 0.088(2) 0.0100(11) 0.0113(14) 0.0060(13)
C10 0.0593(14) 0.0532(13) 0.0366(11) 0.0243(11) 0.0059(10) 0.0203(10)
C11 0.089(2) 0.0668(17) 0.0584(15) 0.0315(15) 0.0161(14) 0.0381(14)

loop_
_atom_type_symbol
_atom_type_description
_atom_type_scat_dispersion_real
_atom_type_scat_dispersion_imag
_atom_type_scat_source
C C 0.0033 0.0016 'International Tables Vol C Tables 4.2.6.8 and 6.1.1.4'
H H 0.0000 0.0000 'International Tables Vol C Tables 4.2.6.8 and 6.1.1.4'
N N 0.0061 0.0033 'International Tables Vol C Tables 4.2.6.8 and 6.1.1.4'
O O 0.0106 0.0060 'International Tables Vol C Tables 4.2.6.8 and 6.1.1.4'
S S 0.1246 0.1234 'International Tables Vol C Tables 4.2.6.8 and 6.1.1.4'

loop_
_geom_angle_atom_site_label_1
_geom_angle_atom_site_label_2
_geom_angle_atom_site_label_3
_geom_angle
C8 S1 C9 99.23(11)
C2 O1 C10 118.18(16)
H2A O2 H2B 109(2)
C7 N1 N2 107.92(16)
C8 N2 N1 106.79(15)
C8 N3 C7 105.70(16)
C8 N3 N4 122.75(17)
C7 N3 N4 131.50(16)
N3 N4 H4A 106.0(17)
N3 N4 H4B 104.0(18)
H4A N4 H4B 117(3)
C6 C1 C2 118.56(19)
C6 C1 C7 118.97(18)
C2 C1 C7 122.28(18)
O1 C2 C3 123.40(18)
O1 C2 C1 116.50(17)
C3 C2 C1 120.05(18)
C4 C3 C2 119.88(19)
C4 C3 H3 120.1
C2 C3 H3 120.1
C3 C4 C5 121.0(2)
C3 C4 H4 119.5
C5 C4 H4 119.5
C6 C5 C4 119.2(2)
C6 C5 H5 120.4
C4 C5 H5 120.4
C5 C6 C1 121.28(19)
C5 C6 H6 119.4
C1 C6 H6 119.4
N1 C7 N3 109.20(17)
N1 C7 C1 124.45(18)
N3 C7 C1 126.35(17)
N2 C8 N3 110.37(18)
N2 C8 S1 128.53(15)
N3 C8 S1 121.07(15)
S1 C9 H9A 109.5
S1 C9 H9B 109.5
H9A C9 H9B 109.5
S1 C9 H9C 109.5
H9A C9 H9C 109.5
H9B C9 H9C 109.5
O1 C10 C11 106.72(19)
O1 C10 H10A 110.4
C11 C10 H10A 110.4
O1 C10 H10B 110.4
C11 C10 H10B 110.4
H10A C10 H10B 108.6
C10 C11 H11A 109.5
C10 C11 H11B 109.5
H11A C11 H11B 109.5
C10 C11 H11C 109.5
H11A C11 H11C 109.5
H11B C11 H11C 109.5

loop_
_geom_bond_atom_site_label_1
_geom_bond_atom_site_label_2
_geom_bond_distance
_geom_bond_publ_flag
S1 C8 1.738(2) yes
S1 C9 1.787(3) yes
O1 C2 1.367(2) ?
O1 C10 1.439(2) ?
O2 H2A 0.846(16) ?
O2 H2B 0.852(16) ?
N1 C7 1.304(3) yes
N1 N2 1.393(2) yes
N2 C8 1.304(3) yes
N3 C8 1.355(2) yes
N3 C7 1.368(3) yes
N3 N4 1.408(2) yes
N4 H4A 0.861(16) ?
N4 H4B 0.876(17) ?
C1 C6 1.392(3) ?
C1 C2 1.399(3) ?
C1 C7 1.473(3) ?
C2 C3 1.385(3) ?
C3 C4 1.377(3) ?
C3 H3 0.93 ?
C4 C5 1.377(3) ?
C4 H4 0.93 ?
C5 C6 1.377(3) ?
C5 H5 0.93 ?
C6 H6 0.93 ?
C9 H9A 0.96 ?
C9 H9B 0.96 ?
C9 H9C 0.96 ?
C10 C11 1.500(3) ?
C10 H10A 0.97 ?
C10 H10B 0.97 ?
C11 H11A 0.96 ?
C11 H11B 0.96 ?
C11 H11C 0.96 ?

loop_
_geom_hbond_atom_site_label_D
_geom_hbond_atom_site_label_H
_geom_hbond_atom_site_label_A
_geom_hbond_site_symmetry_A
_geom_hbond_distance_DH
_geom_hbond_distance_HA
_geom_hbond_distance_DA
_geom_hbond_angle_DHA
N4 H4B O2 1_455 0.876(17) 2.129(18) 3.004(3) 177(2)
N4 H4A O1 . 0.861(16) 2.16(2) 2.886(3) 141(2)
O2 H2B N2 2_767 0.852(16) 2.065(16) 2.894(2) 164(3)
O2 H2A N1 . 0.846(16) 2.045(16) 2.887(2) 173(3)

loop_
_geom_torsion_atom_site_label_1
_geom_torsion_atom_site_label_2
_geom_torsion_atom_site_label_3
_geom_torsion_atom_site_label_4
_geom_torsion
C7 N1 N2 C8 -0.9(2)
C10 O1 C2 C3 2.5(3)
C10 O1 C2 C1 -179.99(18)
C6 C1 C2 O1 -177.50(18)
C7 C1 C2 O1 -2.6(3)
C6 C1 C2 C3 0.1(3)
C7 C1 C2 C3 174.97(19)
O1 C2 C3 C4 177.55(19)
C1 C2 C3 C4 0.2(3)
C2 C3 C4 C5 0.2(3)
C3 C4 C5 C6 -0.7(4)
C4 C5 C6 C1 0.9(3)
C2 C1 C6 C5 -0.6(3)
C7 C1 C6 C5 -175.68(19)
N2 N1 C7 N3 0.3(2)
N2 N1 C7 C1 179.67(17)
C8 N3 C7 N1 0.5(2)
N4 N3 C7 N1 -177.0(2)
C8 N3 C7 C1 -178.92(18)
N4 N3 C7 C1 3.7(3)
C6 C1 C7 N1 45.6(3)
C2 C1 C7 N1 -129.3(2)
C6 C1 C7 N3 -135.1(2)
C2 C1 C7 N3 50.0(3)
N1 N2 C8 N3 1.2(2)
N1 N2 C8 S1 -176.75(15)
C7 N3 C8 N2 -1.1(2)
N4 N3 C8 N2 176.62(19)
C7 N3 C8 S1 177.08(14)
N4 N3 C8 S1 -5.2(3)
C9 S1 C8 N2 11.5(2)
C9 S1 C8 N3 -166.29(18)
C2 O1 C10 C11 177.21(19)

loop_
_cod_related_entry_id
_cod_related_entry_database
_cod_related_entry_code
1 ChemSpider 21127790
